data_2226625
loop_
_publ_author_name
'Alhadi, Abeer A.'
'Khaledi, Hamid'
'Mohd Ali, Hapipah'
'Olmstead, Marilyn M.'

_publ_section_title
;
 2-[(3,5-Di-<i>tert</i>-butyl-4-hydroxybenzyl)sulfanyl]benzoic acid
;
_journal_coeditor_code PK2249
_journal_issue 7
_journal_name_full 'Acta Crystallographica Section E'
_journal_page_first o1787
_journal_paper_doi 10.1107/S1600536810023731
_journal_volume 66
_journal_year 2010
_chemical_formula_iupac 'C22 H28 O3 S'
_chemical_formula_moiety 'C22 H28 O3 S'
_chemical_formula_sum 'C22 H28 O3 S'
_chemical_formula_weight 372.50
_chemical_name_systematic
;
2-[(3,5-Di-<i>tert</i>-butyl-4-hydroxybenzyl)sulfanyl]benzoic acid
;
_space_group_IT_number 14
_symmetry_cell_setting monoclinic
_symmetry_space_group_name_Hall '-P 2ybc'
_symmetry_space_group_name_H-M 'P 1 21/c 1'
_atom_sites_solution_hydrogens geom
_atom_sites_solution_primary direct
_atom_sites_solution_secondary difmap
_audit_creation_method SHELXL-97
_cell_angle_alpha 90.00
_cell_angle_beta 101.1720(10)
_cell_angle_gamma 90.00
_cell_formula_units_Z 4
_cell_length_a 18.1496(4)
_cell_length_b 5.68630(10)
_cell_length_c 20.2159(4)
_cell_measurement_reflns_used 2170
_cell_measurement_temperature 296(2)
_cell_measurement_theta_max 21.42
_cell_measurement_theta_min 2.15
_cell_volume 2046.83(7)
_computing_cell_refinement 'SAINT (Bruker, 2007)'
_computing_data_collection 'APEX2 (Bruker, 2007)'
_computing_data_reduction 'SAINT (Bruker, 2007)'
_computing_molecular_graphics 'X-SEED (Barbour, 2001)'
_computing_publication_material
;
SHELXL97 (Sheldrick, 2008) and publCIF (Westrip, 2010)
;
_computing_structure_refinement 'SHELXL97 (Sheldrick, 2008)'
_computing_structure_solution 'SHELXS97 (Sheldrick, 2008)'
_diffrn_ambient_temperature 296(2)
_diffrn_measured_fraction_theta_full 1.000
_diffrn_measured_fraction_theta_max 1.000
_diffrn_measurement_device_type 'Bruker APEXII CCD'
_diffrn_measurement_method '\f and \w'
_diffrn_radiation_monochromator graphite
_diffrn_radiation_source 'fine-focus sealed tube'
_diffrn_radiation_type MoK\a
_diffrn_radiation_wavelength 0.71073
_diffrn_reflns_av_R_equivalents 0.0406
_diffrn_reflns_av_sigmaI/netI 0.0360
_diffrn_reflns_limit_h_max 21
_diffrn_reflns_limit_h_min -21
_diffrn_reflns_limit_k_max 6
_diffrn_reflns_limit_k_min -6
_diffrn_reflns_limit_l_max 24
_diffrn_reflns_limit_l_min -24
_diffrn_reflns_number 15313
_diffrn_reflns_theta_full 25.00
_diffrn_reflns_theta_max 25.01
_diffrn_reflns_theta_min 2.05
_exptl_absorpt_coefficient_mu 0.176
_exptl_absorpt_correction_T_max 0.969
_exptl_absorpt_correction_T_min 0.941
_exptl_absorpt_correction_type multi-scan
_exptl_absorpt_process_details '(SADABS; Sheldrick, 1996)'
_exptl_crystal_colour colourless
_exptl_crystal_density_diffrn 1.209
_exptl_crystal_density_method 'not measured'
_exptl_crystal_description block
_exptl_crystal_F_000 800
_exptl_crystal_size_max 0.35
_exptl_crystal_size_mid 0.28
_exptl_crystal_size_min 0.18
_refine_diff_density_max 0.316
_refine_diff_density_min -0.166
_refine_ls_extinction_method none
_refine_ls_goodness_of_fit_ref 1.015
_refine_ls_hydrogen_treatment mixed
_refine_ls_matrix_type full
_refine_ls_number_parameters 247
_refine_ls_number_reflns 3610
_refine_ls_number_restraints 1
_refine_ls_restrained_S_all 1.015
_refine_ls_R_factor_all 0.0724
_refine_ls_R_factor_gt 0.0447
_refine_ls_shift/su_max 0.000
_refine_ls_shift/su_mean 0.000
_refine_ls_structure_factor_coef Fsqd
_refine_ls_weighting_details 'calc w=1/[\s^2^(Fo^2^)+(0.0518P)^2^+0.6688P] where P=(Fo^2^+2Fc^2^)/3'
_refine_ls_weighting_scheme calc
_refine_ls_wR_factor_gt 0.1079
_refine_ls_wR_factor_ref 0.1233
_reflns_number_gt 2477
_reflns_number_total 3610
_reflns_threshold_expression I>2\s(I)
_cod_data_source_file pk2249.cif
_cod_data_source_block I
_cod_original_sg_symbol_H-M 'P 21/c'
_cod_database_code 2226625
_cod_database_fobs_code 2226625

loop_
_symmetry_equiv_pos_as_xyz
'x, y, z'
'-x, y+1/2, -z+1/2'
'-x, -y, -z'
'x, -y-1/2, z-1/2'

loop_
_atom_site_type_symbol
_atom_site_label
_atom_site_fract_x
_atom_site_fract_y
_atom_site_fract_z
_atom_site_U_iso_or_equiv
_atom_site_adp_type
_atom_site_calc_flag
_atom_site_refinement_flags
_atom_site_occupancy
_atom_site_disorder_assembly
_atom_site_disorder_group
S S1 0.08318(3) 0.07380(12) 0.38838(3) 0.0556(2) Uani d . 1 . .
O O1 -0.08616(10) -0.4044(4) 0.44667(10) 0.0713(6) Uani d D 1 . .
H H1 -0.0691(18) -0.500(5) 0.4773(14) 0.107 Uiso d D 1 . .
O O2 0.03143(10) -0.2849(3) 0.45796(9) 0.0722(6) Uani d . 1 . .
H H3 0.437(2) 0.532(6) 0.4727(18) 0.108 Uiso d . 1 . .
O O3 0.42604(9) 0.4524(3) 0.44311(8) 0.0570(5) Uani d . 1 . .
C C1 -0.03435(13) -0.2647(5) 0.43156(12) 0.0511(6) Uani d . 1 . .
C C2 -0.06278(12) -0.0867(4) 0.37992(11) 0.0455(5) Uani d . 1 . .
C C3 -0.13987(13) -0.0776(5) 0.35422(12) 0.0560(6) Uani d . 1 . .
H H3A -0.1715 -0.1827 0.3704 0.067 Uiso calc R 1 . .
C C4 -0.17013(14) 0.0820(5) 0.30591(13) 0.0602(7) Uani d . 1 . .
H H4 -0.2217 0.0869 0.2898 0.072 Uiso calc R 1 . .
C C5 -0.12312(14) 0.2351(5) 0.28141(13) 0.0617(7) Uani d . 1 . .
H H5 -0.1431 0.3419 0.2478 0.074 Uiso calc R 1 . .
C C6 -0.04738(14) 0.2318(5) 0.30594(12) 0.0555(6) Uani d . 1 . .
H H6 -0.0168 0.3374 0.2887 0.067 Uiso calc R 1 . .
C C7 -0.01457(12) 0.0736(4) 0.35630(11) 0.0453(5) Uani d . 1 . .
C C8 0.11580(13) 0.3226(4) 0.34536(13) 0.0551(6) Uani d . 1 . .
H H8A 0.1071 0.2936 0.2972 0.066 Uiso calc R 1 . .
H H8B 0.0887 0.4637 0.3532 0.066 Uiso calc R 1 . .
C C9 0.19819(13) 0.3541(4) 0.37237(12) 0.0476(6) Uani d . 1 . .
C C10 0.25124(13) 0.2638(4) 0.33862(11) 0.0482(6) Uani d . 1 . .
H H10 0.2348 0.1782 0.2993 0.058 Uiso calc R 1 . .
C C11 0.32779(12) 0.2952(4) 0.36066(11) 0.0438(5) Uani d . 1 . .
C C12 0.34993(12) 0.4227(4) 0.42063(11) 0.0424(5) Uani d . 1 . .
C C13 0.29827(13) 0.5169(4) 0.45709(11) 0.0448(5) Uani d . 1 . .
C C14 0.22284(13) 0.4794(4) 0.43102(12) 0.0506(6) Uani d . 1 . .
H H14 0.1874 0.5410 0.4539 0.061 Uiso calc R 1 . .
C C15 0.32235(14) 0.6534(4) 0.52338(12) 0.0545(6) Uani d . 1 . .
C C16 0.25557(18) 0.7412(8) 0.55221(18) 0.1132(14) Uani d . 1 . .
H H16A 0.2253 0.8436 0.5202 0.170 Uiso calc R 1 . .
H H16B 0.2735 0.8257 0.5933 0.170 Uiso calc R 1 . .
H H16C 0.2259 0.6096 0.5613 0.170 Uiso calc R 1 . .
C C17 0.3697(2) 0.4965(6) 0.57768(14) 0.0901(10) Uani d . 1 . .
H H17A 0.3393 0.3695 0.5886 0.135 Uiso calc R 1 . .
H H17B 0.3876 0.5883 0.6174 0.135 Uiso calc R 1 . .
H H17C 0.4117 0.4342 0.5609 0.135 Uiso calc R 1 . .
C C18 0.36869(19) 0.8726(5) 0.51428(16) 0.0828(9) Uani d . 1 . .
H H18A 0.4140 0.8260 0.5000 0.124 Uiso calc R 1 . .
H H18B 0.3812 0.9555 0.5563 0.124 Uiso calc R 1 . .
H H18C 0.3399 0.9734 0.4808 0.124 Uiso calc R 1 . .
C C19 0.38448(14) 0.1959(4) 0.31979(11) 0.0518(6) Uani d . 1 . .
C C20 0.34466(17) 0.0547(6) 0.25871(14) 0.0856(10) Uani d . 1 . .
H H20A 0.3111 0.1559 0.2290 0.128 Uiso calc R 1 . .
H H20B 0.3166 -0.0712 0.2736 0.128 Uiso calc R 1 . .
H H20C 0.3813 -0.0092 0.2352 0.128 Uiso calc R 1 . .
C C21 0.42732(18) 0.3964(5) 0.29384(16) 0.0828(10) Uani d . 1 . .
H H21A 0.4538 0.4857 0.3313 0.124 Uiso calc R 1 . .
H H21B 0.3925 0.4970 0.2651 0.124 Uiso calc R 1 . .
H H21C 0.4625 0.3326 0.2688 0.124 Uiso calc R 1 . .
C C22 0.43946(16) 0.0255(5) 0.36205(14) 0.0700(8) Uani d . 1 . .
H H22A 0.4747 -0.0302 0.3358 0.105 Uiso calc R 1 . .
H H22B 0.4123 -0.1054 0.3754 0.105 Uiso calc R 1 . .
H H22C 0.4660 0.1050 0.4015 0.105 Uiso calc R 1 . .

loop_
_atom_site_aniso_label
_atom_site_aniso_U_11
_atom_site_aniso_U_22
_atom_site_aniso_U_33
_atom_site_aniso_U_12
_atom_site_aniso_U_13
_atom_site_aniso_U_23
S1 0.0401(4) 0.0669(4) 0.0595(4) -0.0046(3) 0.0088(3) 0.0124(3)
O1 0.0490(11) 0.0898(15) 0.0741(13) -0.0145(10) 0.0098(9) 0.0283(11)
O2 0.0433(11) 0.0890(14) 0.0831(13) -0.0060(9) 0.0095(9) 0.0368(11)
O3 0.0446(10) 0.0721(12) 0.0559(11) -0.0047(8) 0.0137(8) -0.0186(9)
C1 0.0431(15) 0.0646(16) 0.0484(14) -0.0046(12) 0.0156(11) 0.0040(12)
C2 0.0401(13) 0.0562(14) 0.0413(12) 0.0000(11) 0.0108(10) -0.0043(11)
C3 0.0454(15) 0.0684(17) 0.0564(15) -0.0010(12) 0.0152(12) -0.0016(14)
C4 0.0394(14) 0.0803(19) 0.0595(16) 0.0066(13) 0.0060(12) -0.0020(15)
C5 0.0558(17) 0.0677(18) 0.0595(16) 0.0139(14) 0.0058(13) 0.0074(14)
C6 0.0488(15) 0.0601(16) 0.0574(15) 0.0003(12) 0.0102(12) 0.0096(13)
C7 0.0415(13) 0.0538(14) 0.0420(12) 0.0015(11) 0.0112(10) -0.0032(11)
C8 0.0468(15) 0.0589(16) 0.0610(16) -0.0042(12) 0.0136(12) 0.0061(12)
C9 0.0458(14) 0.0485(14) 0.0505(14) -0.0057(11) 0.0142(11) 0.0037(11)
C10 0.0532(15) 0.0498(14) 0.0424(13) -0.0057(11) 0.0112(11) -0.0051(11)
C11 0.0470(14) 0.0464(13) 0.0405(12) -0.0016(10) 0.0151(10) -0.0006(10)
C12 0.0410(13) 0.0451(13) 0.0435(12) -0.0036(10) 0.0139(10) -0.0015(10)
C13 0.0505(14) 0.0458(13) 0.0421(12) -0.0036(10) 0.0190(11) -0.0026(10)
C14 0.0503(15) 0.0532(15) 0.0543(15) -0.0017(11) 0.0254(12) -0.0018(12)
C15 0.0667(17) 0.0565(15) 0.0455(14) -0.0068(12) 0.0235(12) -0.0099(12)
C16 0.088(2) 0.158(4) 0.105(3) -0.013(2) 0.047(2) -0.074(3)
C17 0.128(3) 0.094(2) 0.0485(17) -0.005(2) 0.0170(18) -0.0055(16)
C18 0.106(3) 0.071(2) 0.076(2) -0.0196(17) 0.0289(18) -0.0233(16)
C19 0.0579(15) 0.0574(15) 0.0440(14) 0.0023(12) 0.0197(11) -0.0077(12)
C20 0.084(2) 0.114(3) 0.0609(18) 0.0135(18) 0.0185(16) -0.0377(18)
C21 0.101(2) 0.080(2) 0.086(2) 0.0036(17) 0.0625(19) 0.0039(17)
C22 0.0738(19) 0.0719(19) 0.0671(18) 0.0182(15) 0.0205(15) -0.0081(14)

loop_
_atom_type_symbol
_atom_type_description
_atom_type_scat_dispersion_real
_atom_type_scat_dispersion_imag
_atom_type_scat_source
C C 0.0033 0.0016 'International Tables Vol C Tables 4.2.6.8 and 6.1.1.4'
H H 0.0000 0.0000 'International Tables Vol C Tables 4.2.6.8 and 6.1.1.4'
O O 0.0106 0.0060 'International Tables Vol C Tables 4.2.6.8 and 6.1.1.4'
S S 0.1246 0.1234 'International Tables Vol C Tables 4.2.6.8 and 6.1.1.4'

loop_
_geom_angle_atom_site_label_1
_geom_angle_atom_site_label_2
_geom_angle_atom_site_label_3
_geom_angle_site_symmetry_1
_geom_angle_site_symmetry_3
_geom_angle
_geom_angle_publ_flag
C7 S1 C8 . . 102.81(11) ?
C1 O1 H1 . . 113(2) ?
C12 O3 H3 . . 115(3) ?
O2 C1 O1 . . 121.9(2) ?
O2 C1 C2 . . 123.7(2) ?
O1 C1 C2 . . 114.4(2) ?
C3 C2 C7 . . 119.6(2) ?
C3 C2 C1 . . 118.5(2) ?
C7 C2 C1 . . 121.9(2) ?
C4 C3 C2 . . 121.7(2) ?
C4 C3 H3A . . 119.2 ?
C2 C3 H3A . . 119.2 ?
C3 C4 C5 . . 119.0(2) ?
C3 C4 H4 . . 120.5 ?
C5 C4 H4 . . 120.5 ?
C6 C5 C4 . . 120.7(2) ?
C6 C5 H5 . . 119.7 ?
C4 C5 H5 . . 119.7 ?
C5 C6 C7 . . 121.9(2) ?
C5 C6 H6 . . 119.1 ?
C7 C6 H6 . . 119.1 ?
C6 C7 C2 . . 117.2(2) ?
C6 C7 S1 . . 121.41(18) ?
C2 C7 S1 . . 121.41(18) ?
C9 C8 S1 . . 108.23(17) ?
C9 C8 H8A . . 110.1 ?
S1 C8 H8A . . 110.1 ?
C9 C8 H8B . . 110.1 ?
S1 C8 H8B . . 110.1 ?
H8A C8 H8B . . 108.4 ?
C14 C9 C10 . . 118.3(2) ?
C14 C9 C8 . . 120.6(2) ?
C10 C9 C8 . . 121.1(2) ?
C9 C10 C11 . . 123.0(2) ?
C9 C10 H10 . . 118.5 ?
C11 C10 H10 . . 118.5 ?
C10 C11 C12 . . 116.5(2) ?
C10 C11 C19 . . 120.7(2) ?
C12 C11 C19 . . 122.8(2) ?
O3 C12 C11 . . 116.68(19) ?
O3 C12 C13 . . 120.53(19) ?
C11 C12 C13 . . 122.8(2) ?
C14 C13 C12 . . 116.9(2) ?
C14 C13 C15 . . 120.2(2) ?
C12 C13 C15 . . 122.9(2) ?
C9 C14 C13 . . 122.5(2) ?
C9 C14 H14 . . 118.7 ?
C13 C14 H14 . . 118.7 ?
C16 C15 C18 . . 105.9(3) ?
C16 C15 C13 . . 112.7(2) ?
C18 C15 C13 . . 112.0(2) ?
C16 C15 C17 . . 107.0(3) ?
C18 C15 C17 . . 108.2(2) ?
C13 C15 C17 . . 110.7(2) ?
C15 C16 H16A . . 109.5 ?
C15 C16 H16B . . 109.5 ?
H16A C16 H16B . . 109.5 ?
C15 C16 H16C . . 109.5 ?
H16A C16 H16C . . 109.5 ?
H16B C16 H16C . . 109.5 ?
C15 C17 H17A . . 109.5 ?
C15 C17 H17B . . 109.5 ?
H17A C17 H17B . . 109.5 ?
C15 C17 H17C . . 109.5 ?
H17A C17 H17C . . 109.5 ?
H17B C17 H17C . . 109.5 ?
C15 C18 H18A . . 109.5 ?
C15 C18 H18B . . 109.5 ?
H18A C18 H18B . . 109.5 ?
C15 C18 H18C . . 109.5 ?
H18A C18 H18C . . 109.5 ?
H18B C18 H18C . . 109.5 ?
C22 C19 C21 . . 110.1(2) ?
C22 C19 C20 . . 105.9(2) ?
C21 C19 C20 . . 107.8(2) ?
C22 C19 C11 . . 111.29(19) ?
C21 C19 C11 . . 110.3(2) ?
C20 C19 C11 . . 111.3(2) ?
C19 C20 H20A . . 109.5 ?
C19 C20 H20B . . 109.5 ?
H20A C20 H20B . . 109.5 ?
C19 C20 H20C . . 109.5 ?
H20A C20 H20C . . 109.5 ?
H20B C20 H20C . . 109.5 ?
C19 C21 H21A . . 109.5 ?
C19 C21 H21B . . 109.5 ?
H21A C21 H21B . . 109.5 ?
C19 C21 H21C . . 109.5 ?
H21A C21 H21C . . 109.5 ?
H21B C21 H21C . . 109.5 ?
C19 C22 H22A . . 109.5 ?
C19 C22 H22B . . 109.5 ?
H22A C22 H22B . . 109.5 ?
C19 C22 H22C . . 109.5 ?
H22A C22 H22C . . 109.5 ?
H22B C22 H22C . . 109.5 ?

loop_
_geom_bond_atom_site_label_1
_geom_bond_atom_site_label_2
_geom_bond_site_symmetry_2
_geom_bond_distance
_geom_bond_publ_flag
S1 C7 . 1.767(2) ?
S1 C8 . 1.819(2) ?
O1 C1 . 1.311(3) ?
O1 H1 . 0.837(18) ?
O2 C1 . 1.215(3) ?
O3 C12 . 1.378(3) ?
O3 H3 . 0.75(3) ?
C1 C2 . 1.474(3) ?
C2 C3 . 1.396(3) ?
C2 C7 . 1.409(3) ?
C3 C4 . 1.368(3) ?
C3 H3A . 0.9300 ?
C4 C5 . 1.377(4) ?
C4 H4 . 0.9300 ?
C5 C6 . 1.368(3) ?
C5 H5 . 0.9300 ?
C6 C7 . 1.402(3) ?
C6 H6 . 0.9300 ?
C8 C9 . 1.500(3) ?
C8 H8A . 0.9700 ?
C8 H8B . 0.9700 ?
C9 C14 . 1.381(3) ?
C9 C10 . 1.382(3) ?
C10 C11 . 1.386(3) ?
C10 H10 . 0.9300 ?
C11 C12 . 1.403(3) ?
C11 C19 . 1.546(3) ?
C12 C13 . 1.406(3) ?
C13 C14 . 1.385(3) ?
C13 C15 . 1.537(3) ?
C14 H14 . 0.9300 ?
C15 C16 . 1.527(4) ?
C15 C18 . 1.535(4) ?
C15 C17 . 1.541(4) ?
C16 H16A . 0.9600 ?
C16 H16B . 0.9600 ?
C16 H16C . 0.9600 ?
C17 H17A . 0.9600 ?
C17 H17B . 0.9600 ?
C17 H17C . 0.9600 ?
C18 H18A . 0.9600 ?
C18 H18B . 0.9600 ?
C18 H18C . 0.9600 ?
C19 C22 . 1.528(3) ?
C19 C21 . 1.529(4) ?
C19 C20 . 1.532(4) ?
C20 H20A . 0.9600 ?
C20 H20B . 0.9600 ?
C20 H20C . 0.9600 ?
C21 H21A . 0.9600 ?
C21 H21B . 0.9600 ?
C21 H21C . 0.9600 ?
C22 H22A . 0.9600 ?
C22 H22B . 0.9600 ?
C22 H22C . 0.9600 ?

loop_
_geom_hbond_atom_site_label_D
_geom_hbond_atom_site_label_H
_geom_hbond_atom_site_label_A
_geom_hbond_site_symmetry_A
_geom_hbond_distance_DH
_geom_hbond_distance_HA
_geom_hbond_distance_DA
_geom_hbond_angle_DHA
O1 H1 O2 3_546 0.837(18) 1.825(18) 2.661(2) 178(4)

loop_
_cod_related_entry_id
_cod_related_entry_database
_cod_related_entry_code
1 ChemSpider 24745369
